data_4087038
loop_
_publ_author_name
'Stichauer, Rasmus'
'Helmers, Arne'
'Bremer, Jennifer'
'Rohdenburg, Markus'
'Wark, Andr\'e'
'Lork, Enno'
'Vogt, Matthias'

_publ_section_title
;
 Rhenium(I) Triscarbonyl Complexes with Redox-Active Amino- and
 Iminopyridine Ligands: Metal--Ligand Cooperation as Trigger for the
 Reversible Binding of CO2 via a Dearmomatization/Rearomatization Reaction
 Sequence
;
_journal_issue 4
_journal_name_full Organometallics
_journal_page_first 839
_journal_paper_doi 10.1021/acs.organomet.6b00897
_journal_volume 36
_journal_year 2017
_chemical_formula_moiety 'C29 H36 K N2 O11 Re'
_chemical_formula_sum 'C29 H36 K N2 O11 Re'
_chemical_formula_weight 813.90
_space_group_crystal_system monoclinic
_space_group_IT_number 14
_space_group_name_Hall '-P 2yn'
_space_group_name_H-M_alt 'P 1 21/n 1'
_symmetry_space_group_name_Hall '-P 2yn'
_symmetry_space_group_name_H-M 'P 1 21/n 1'
_atom_sites_solution_hydrogens geom
_atom_sites_solution_primary dual
_audit_creation_date 2016-12-02
_audit_creation_method
;
Olex2 1.2
(compiled 2016.11.30 svn.r3356 for OlexSys, GUI svn.r5269)
;
_cell_angle_alpha 90
_cell_angle_beta 94.6650(10)
_cell_angle_gamma 90
_cell_formula_units_Z 4
_cell_length_a 9.0036(2)
_cell_length_b 15.8691(4)
_cell_length_c 22.8729(6)
_cell_measurement_reflns_used 9904
_cell_measurement_temperature 100
_cell_measurement_theta_max 28.34
_cell_measurement_theta_min 2.57
_cell_volume 3257.23(14)
_computing_molecular_graphics 'Olex2 (Dolomanov et al., 2009)'
_computing_publication_material 'Olex2 (Dolomanov et al., 2009)'
_computing_structure_refinement 'ShelXL (Sheldrick, 2015)'
_computing_structure_solution 'ShelXT (Sheldrick, 2015)'
_diffrn_ambient_temperature 100
_diffrn_detector 'Bruker PHOTON area detector'
_diffrn_detector_area_resol_mean 7.9
_diffrn_detector_type 'CMOS area detector'
_diffrn_measured_fraction_theta_full 1.000
_diffrn_measured_fraction_theta_max 0.999
_diffrn_measurement_device 'three-circle diffractometer'
_diffrn_measurement_device_type 'Bruker D8 Venture area detector'
_diffrn_measurement_method '\w and \f scans'
_diffrn_radiation_monochromator 'mirror optics'
_diffrn_radiation_probe x-ray
_diffrn_radiation_type MoK\a
_diffrn_radiation_wavelength 0.71073
_diffrn_reflns_av_R_equivalents 0.0816
_diffrn_reflns_av_unetI/netI 0.0220
_diffrn_reflns_Laue_measured_fraction_full 1.000
_diffrn_reflns_Laue_measured_fraction_max 0.999
_diffrn_reflns_limit_h_max 11
_diffrn_reflns_limit_h_min -11
_diffrn_reflns_limit_k_max 19
_diffrn_reflns_limit_k_min -19
_diffrn_reflns_limit_l_max 28
_diffrn_reflns_limit_l_min -28
_diffrn_reflns_number 157350
_diffrn_reflns_point_group_measured_fraction_full 1.000
_diffrn_reflns_point_group_measured_fraction_max 0.999
_diffrn_reflns_theta_full 25.242
_diffrn_reflns_theta_max 26.427
_diffrn_reflns_theta_min 2.200
_diffrn_source 'microfocus sealed X-ray tube'
_diffrn_source_type 'Incoatec I\ms'
_diffrn_standards_number 0
_exptl_absorpt_coefficient_mu 3.918
_exptl_absorpt_correction_T_max 0.7460
_exptl_absorpt_correction_T_min 0.6783
_exptl_absorpt_correction_type multi-scan
_exptl_absorpt_process_details
;
SADABS-2014/5 (Bruker,2014/5) was used for absorption correction.
wR2(int) was 0.0709 before and 0.0656 after correction.
The Ratio of minimum to maximum transmission is 0.9092.
The \l/2 correction factor is 0.00150.
;
_exptl_crystal_colour yellow
_exptl_crystal_colour_primary yellow
_exptl_crystal_density_diffrn 1.660
_exptl_crystal_description block
_exptl_crystal_F_000 1624
_exptl_crystal_size_max 0.159
_exptl_crystal_size_mid 0.069
_exptl_crystal_size_min 0.067
_refine_diff_density_max 1.352
_refine_diff_density_min -2.436
_refine_diff_density_rms 0.128
_refine_ls_extinction_method none
_refine_ls_goodness_of_fit_ref 1.167
_refine_ls_hydrogen_treatment constr
_refine_ls_matrix_type full
_refine_ls_number_parameters 398
_refine_ls_number_reflns 6683
_refine_ls_number_restraints 0
_refine_ls_restrained_S_all 1.167
_refine_ls_R_factor_all 0.0478
_refine_ls_R_factor_gt 0.0393
_refine_ls_shift/su_max 0.001
_refine_ls_shift/su_mean 0.000
_refine_ls_structure_factor_coef Fsqd
_refine_ls_weighting_details 'w=1/[\s^2^(Fo^2^)+(0.0203P)^2^+19.2982P] where P=(Fo^2^+2Fc^2^)/3'
_refine_ls_weighting_scheme calc
_refine_ls_wR_factor_gt 0.0776
_refine_ls_wR_factor_ref 0.0804
_reflns_Friedel_coverage 0.000
_reflns_number_gt 5874
_reflns_number_total 6683
_reflns_threshold_expression 'I > 2\s(I)'
_cod_data_source_file om6b00897_si_002.cif
_cod_data_source_block compound_6-crown
_cod_depositor_comments 'Adding full bibliography for 4087036--4087038.cif.'
_cod_database_code 4087038
_shelx_space_group_comment
;
The symmetry employed for this shelxl refinement is uniquely defined
by the following loop, which should always be used as a source of
symmetry information in preference to the above space-group names.
They are only intended as comments.
;
_olex2_refinement_description
;
1. Fixed Uiso
 At 1.2 times of:
  All C(H) groups, All C(H,H) groups
 At 1.5 times of:
  All C(H,H,H) groups
2.a Ternary CH refined with riding coordinates:
 C6(H6)
2.b Secondary CH2 refined with riding coordinates:
 C27(H27A,H27B), C24(H24A,H24B), C20(H20A,H20B), C21(H21A,H21B), C18(H18A,
 H18B), C25(H25A,H25B), C26(H26A,H26B), C28(H28A,H28B), C29(H29A,H29B),
 C19(H19A,H19B), C23(H23A,H23B), C22(H22A,H22B)
2.c Aromatic/amide H refined with riding coordinates:
 C4(H4), C8(H8), C12(H12), C1(H1), C2(H2), C3(H3), C9(H9), C11(H11)
2.d Idealised Me refined as rotating group:
 C13(H13A,H13B,H13C)
;
_shelx_shelxl_version_number 2014/7
_olex2_submission_special_instructions 'No special instructions were received'

loop_
_space_group_symop_operation_xyz
'x, y, z'
'-x+1/2, y+1/2, -z+1/2'
'-x, -y, -z'
'x-1/2, -y-1/2, z-1/2'

loop_
_atom_site_label
_atom_site_type_symbol
_atom_site_fract_x
_atom_site_fract_y
_atom_site_fract_z
_atom_site_U_iso_or_equiv
_atom_site_adp_type
_atom_site_occupancy
_atom_site_site_symmetry_order
_atom_site_calc_flag
_atom_site_refinement_flags_posn
_atom_site_disorder_assembly
_atom_site_disorder_group
Re01 Re 0.53080(2) 0.07010(2) 0.75129(2) 0.01868(6) Uani 1 1 d . . .
K002 K 0.45223(14) 0.19798(8) 0.55577(5) 0.0293(3) Uani 1 1 d . A 1
O4 O 0.4435(4) 0.1059(2) 0.66420(15) 0.0237(8) Uani 1 1 d . . .
O1 O 0.6260(4) 0.0086(3) 0.87561(17) 0.0338(9) Uani 1 1 d . . .
O3 O 0.8217(4) -0.0007(3) 0.70999(18) 0.0344(9) Uani 1 1 d . . .
O2 O 0.6831(5) 0.2382(3) 0.78409(19) 0.0373(10) Uani 1 1 d . . .
O5 O 0.2282(4) 0.1162(3) 0.60947(17) 0.0362(10) Uani 1 1 d . . .
N1 N 0.3991(4) -0.0435(3) 0.72682(17) 0.0184(8) Uani 1 1 d . . .
N2 N 0.3056(5) 0.1044(3) 0.76154(18) 0.0223(9) Uani 1 1 d . . .
C15 C 0.6251(6) 0.1752(3) 0.7707(2) 0.0258(11) Uani 1 1 d . . .
C16 C 0.7138(6) 0.0268(3) 0.7262(2) 0.0251(11) Uani 1 1 d . . .
C6 C 0.2258(5) 0.0674(3) 0.7091(2) 0.0203(10) Uani 1 1 d . . .
H6 H 0.1169 0.0806 0.7065 0.024 Uiso 1 1 calc R . .
C14 C 0.5901(5) 0.0319(3) 0.8286(2) 0.0244(11) Uani 1 1 d . . .
C17 C 0.3011(6) 0.1004(3) 0.6560(2) 0.0242(11) Uani 1 1 d . . .
C4 C 0.1540(6) -0.0907(3) 0.6971(2) 0.0257(12) Uani 1 1 d . . .
H4 H 0.0532 -0.0777 0.6850 0.031 Uiso 1 1 calc R . .
C5 C 0.2557(5) -0.0268(3) 0.7109(2) 0.0195(10) Uani 1 1 d . . .
C7 C 0.2297(6) 0.1062(3) 0.8123(2) 0.0216(10) Uani 1 1 d . . .
C8 C 0.0780(6) 0.0887(3) 0.8142(3) 0.0271(12) Uani 1 1 d . . .
H8 H 0.0214 0.0713 0.7794 0.033 Uiso 1 1 calc R . .
O9 O 0.6510(6) 0.0986(3) 0.4903(2) 0.0594(14) Uani 1 1 d . . .
O11 O 0.5928(8) 0.2993(4) 0.6404(2) 0.078(2) Uani 1 1 d . . .
C12 C 0.3060(6) 0.1317(3) 0.8655(2) 0.0271(12) Uani 1 1 d . . .
H12 H 0.4089 0.1453 0.8664 0.033 Uiso 1 1 calc R . .
O10 O 0.7836(6) 0.2023(4) 0.5772(3) 0.0643(15) Uani 1 1 d . . .
O7 O 0.1744(6) 0.2483(4) 0.4956(3) 0.0765(19) Uani 1 1 d . . .
O8 O 0.3704(7) 0.1512(4) 0.4362(2) 0.0655(16) Uani 1 1 d . . .
C1 C 0.4456(6) -0.1238(3) 0.7291(2) 0.0247(11) Uani 1 1 d . . .
H1 H 0.5481 -0.1349 0.7394 0.030 Uiso 1 1 calc R . .
C2 C 0.3499(7) -0.1911(3) 0.7170(3) 0.0327(13) Uani 1 1 d . . .
H2 H 0.3853 -0.2475 0.7194 0.039 Uiso 1 1 calc R . .
O6 O 0.3117(8) 0.3477(4) 0.5881(3) 0.082(2) Uani 1 1 d . . .
C10 C 0.0832(7) 0.1202(4) 0.9178(3) 0.0350(14) Uani 1 1 d . . .
C3 C 0.2011(6) -0.1738(4) 0.7013(3) 0.0329(13) Uani 1 1 d . . .
H3 H 0.1320 -0.2185 0.6934 0.039 Uiso 1 1 calc R . .
C9 C 0.0083(7) 0.0961(4) 0.8660(3) 0.0362(14) Uani 1 1 d . . .
H9 H -0.0951 0.0841 0.8654 0.043 Uiso 1 1 calc R . .
C11 C 0.2336(7) 0.1374(4) 0.9163(3) 0.0354(14) Uani 1 1 d . . .
H11 H 0.2891 0.1536 0.9516 0.042 Uiso 1 1 calc R . .
C27 C 0.8122(10) 0.2234(6) 0.6365(4) 0.078(3) Uani 1 1 d . . .
H27A H 0.9210 0.2274 0.6465 0.094 Uiso 1 1 calc R . .
H27B H 0.7721 0.1792 0.6614 0.094 Uiso 1 1 calc R . .
C24 C 0.3484(14) 0.3671(6) 0.6441(4) 0.095(4) Uani 1 1 d . . .
H24A H 0.3130 0.3224 0.6698 0.114 Uiso 1 1 calc R A .
H24B H 0.3001 0.4207 0.6540 0.114 Uiso 1 1 calc R A .
C13 C 0.0073(9) 0.1275(5) 0.9734(3) 0.056(2) Uani 1 1 d . B 2
H13A H -0.0700 0.1710 0.9689 0.085 Uiso 1 1 calc GR B 2
H13B H 0.0807 0.1429 1.0057 0.085 Uiso 1 1 calc GR B 2
H13C H -0.0383 0.0734 0.9822 0.085 Uiso 1 1 calc GR B 2
C20 C 0.2163(10) 0.1478(5) 0.4218(4) 0.066(2) Uani 1 1 d . . .
H20A H 0.1708 0.1028 0.4444 0.079 Uiso 1 1 calc R . .
H20B H 0.1949 0.1360 0.3794 0.079 Uiso 1 1 calc R . .
C21 C 0.1559(11) 0.2303(6) 0.4365(4) 0.077(3) Uani 1 1 d . . .
H21A H 0.2057 0.2746 0.4146 0.092 Uiso 1 1 calc R . .
H21B H 0.0483 0.2318 0.4236 0.092 Uiso 1 1 calc R . .
C18 C 0.6049(11) 0.0884(6) 0.4306(3) 0.069(3) Uani 1 1 d . . .
H18A H 0.6552 0.0386 0.4151 0.083 Uiso 1 1 calc R . .
H18B H 0.6341 0.1385 0.4085 0.083 Uiso 1 1 calc R . .
C25 C 0.5150(14) 0.3757(5) 0.6543(4) 0.088(4) Uani 1 1 d . . .
H25A H 0.5486 0.4224 0.6300 0.106 Uiso 1 1 calc R . .
H25B H 0.5411 0.3903 0.6960 0.106 Uiso 1 1 calc R . .
C26 C 0.7382(12) 0.3084(6) 0.6483(4) 0.087(4) Uani 1 1 d . . .
H26A H 0.7668 0.3269 0.6890 0.104 Uiso 1 1 calc R . .
H26B H 0.7718 0.3517 0.6211 0.104 Uiso 1 1 calc R . .
C28 C 0.8437(9) 0.1260(6) 0.5647(5) 0.075(3) Uani 1 1 d . . .
H28A H 0.8030 0.0813 0.5891 0.090 Uiso 1 1 calc R . .
H28B H 0.9533 0.1274 0.5730 0.090 Uiso 1 1 calc R . .
C29 C 0.8034(10) 0.1084(6) 0.5001(5) 0.079(3) Uani 1 1 d . . .
H29A H 0.8369 0.1557 0.4762 0.094 Uiso 1 1 calc R . .
H29B H 0.8543 0.0565 0.4883 0.094 Uiso 1 1 calc R . .
C19 C 0.4418(12) 0.0769(6) 0.4221(4) 0.077(3) Uani 1 1 d . . .
H19A H 0.4128 0.0617 0.3808 0.092 Uiso 1 1 calc R . .
H19B H 0.4109 0.0305 0.4474 0.092 Uiso 1 1 calc R . .
C23 C 0.1541(10) 0.3403(9) 0.5752(6) 0.107(4) Uani 1 1 d . . .
H23A H 0.1055 0.3931 0.5866 0.128 Uiso 1 1 calc R . .
H23B H 0.1163 0.2939 0.5988 0.128 Uiso 1 1 calc R . .
C22 C 0.1142(12) 0.3239(7) 0.5133(6) 0.096(4) Uani 1 1 d . . .
H22A H 0.0043 0.3218 0.5062 0.115 Uiso 1 1 calc R . .
H22B H 0.1508 0.3706 0.4896 0.115 Uiso 1 1 calc R . .

loop_
_atom_site_aniso_label
_atom_site_aniso_U_11
_atom_site_aniso_U_22
_atom_site_aniso_U_33
_atom_site_aniso_U_23
_atom_site_aniso_U_13
_atom_site_aniso_U_12
Re01 0.01416(10) 0.01825(10) 0.02344(10) -0.00192(9) 0.00045(6) 0.00115(8)
K002 0.0332(6) 0.0347(7) 0.0198(5) -0.0017(5) 0.0014(5) -0.0051(5)
O4 0.0196(18) 0.0274(19) 0.0247(19) 0.0036(15) 0.0052(14) -0.0007(15)
O1 0.034(2) 0.038(2) 0.029(2) 0.0034(18) -0.0037(17) 0.0054(18)
O3 0.0178(19) 0.044(2) 0.041(2) -0.0132(19) -0.0002(17) 0.0065(18)
O2 0.038(2) 0.029(2) 0.044(2) -0.0064(19) -0.0022(19) -0.0081(18)
O5 0.026(2) 0.050(3) 0.032(2) 0.0145(19) -0.0020(17) 0.0044(19)
N1 0.018(2) 0.017(2) 0.020(2) -0.0020(16) -0.0009(16) -0.0018(16)
N2 0.022(2) 0.021(2) 0.023(2) -0.0034(18) -0.0018(17) -0.0005(17)
C15 0.019(3) 0.027(3) 0.031(3) -0.001(2) 0.000(2) 0.003(2)
C16 0.021(3) 0.025(3) 0.028(3) -0.004(2) -0.001(2) -0.003(2)
C6 0.013(2) 0.023(2) 0.024(2) 0.002(2) -0.0018(18) 0.000(2)
C14 0.015(2) 0.025(3) 0.033(3) -0.007(2) 0.001(2) 0.001(2)
C17 0.023(3) 0.020(2) 0.030(3) 0.003(2) 0.001(2) 0.005(2)
C4 0.018(3) 0.032(3) 0.027(3) -0.009(2) 0.003(2) -0.003(2)
C5 0.017(2) 0.027(3) 0.015(2) -0.001(2) 0.0037(18) -0.001(2)
C7 0.024(3) 0.012(2) 0.029(3) -0.003(2) 0.004(2) 0.004(2)
C8 0.023(3) 0.022(3) 0.037(3) -0.008(2) 0.004(2) -0.005(2)
O9 0.069(4) 0.058(3) 0.055(3) -0.003(3) 0.027(3) -0.003(3)
O11 0.127(6) 0.065(4) 0.041(3) 0.002(3) -0.008(3) -0.056(4)
C12 0.022(3) 0.027(3) 0.032(3) -0.005(2) 0.003(2) 0.004(2)
O10 0.041(3) 0.068(4) 0.083(4) 0.029(3) -0.001(3) -0.005(3)
O7 0.053(3) 0.093(5) 0.083(4) 0.043(4) 0.006(3) 0.009(3)
O8 0.084(4) 0.063(4) 0.047(3) 0.004(3) -0.009(3) -0.022(3)
C1 0.023(3) 0.021(3) 0.030(3) 0.000(2) -0.001(2) 0.008(2)
C2 0.036(3) 0.019(3) 0.044(3) -0.006(2) 0.004(3) -0.002(2)
O6 0.123(6) 0.054(3) 0.079(4) 0.009(3) 0.069(4) 0.021(4)
C10 0.036(3) 0.033(3) 0.038(3) -0.008(3) 0.012(3) 0.003(3)
C3 0.030(3) 0.029(3) 0.040(3) -0.014(3) 0.008(3) -0.008(2)
C9 0.028(3) 0.034(3) 0.049(4) -0.009(3) 0.014(3) -0.007(2)
C11 0.042(4) 0.035(3) 0.029(3) -0.008(3) 0.000(3) 0.009(3)
C27 0.064(6) 0.088(7) 0.073(6) 0.026(5) -0.044(5) -0.033(5)
C24 0.172(12) 0.053(6) 0.067(6) -0.031(5) 0.056(7) -0.042(6)
C13 0.057(5) 0.070(5) 0.045(4) -0.014(4) 0.023(4) 0.004(4)
C20 0.070(6) 0.062(5) 0.060(5) 0.013(4) -0.028(4) -0.026(4)
C21 0.085(7) 0.086(7) 0.055(5) 0.022(5) -0.022(5) -0.031(5)
C18 0.107(8) 0.062(6) 0.044(4) -0.018(4) 0.032(5) -0.004(5)
C25 0.169(12) 0.039(5) 0.059(6) -0.031(4) 0.025(6) -0.028(6)
C26 0.129(9) 0.073(6) 0.051(5) 0.017(4) -0.034(5) -0.070(6)
C28 0.039(5) 0.067(6) 0.117(8) 0.024(6) -0.011(5) 0.001(4)
C29 0.055(5) 0.065(6) 0.120(9) 0.010(6) 0.036(6) 0.016(4)
C19 0.125(9) 0.062(6) 0.043(4) -0.020(4) 0.011(5) -0.019(6)
C23 0.046(5) 0.152(11) 0.127(10) 0.036(9) 0.041(6) 0.051(6)
C22 0.082(7) 0.083(7) 0.131(10) 0.029(7) 0.060(7) 0.034(6)

loop_
_atom_type_symbol
_atom_type_description
_atom_type_scat_dispersion_real
_atom_type_scat_dispersion_imag
_atom_type_scat_source
C C 0.0033 0.0016 'International Tables Vol C Tables 4.2.6.8 and 6.1.1.4'
H H 0.0000 0.0000 'International Tables Vol C Tables 4.2.6.8 and 6.1.1.4'
K K 0.2009 0.2494 'International Tables Vol C Tables 4.2.6.8 and 6.1.1.4'
N N 0.0061 0.0033 'International Tables Vol C Tables 4.2.6.8 and 6.1.1.4'
O O 0.0106 0.0060 'International Tables Vol C Tables 4.2.6.8 and 6.1.1.4'
Re Re -1.0185 7.2310 'International Tables Vol C Tables 4.2.6.8 and 6.1.1.4'

loop_
_geom_angle_atom_site_label_1
_geom_angle_atom_site_label_2
_geom_angle_atom_site_label_3
_geom_angle
O4 Re01 N1 80.40(14)
N2 Re01 O4 75.86(15)
N2 Re01 N1 74.93(16)
C15 Re01 O4 96.10(19)
C15 Re01 N1 173.73(19)
C15 Re01 N2 99.23(19)
C15 Re01 C16 90.3(2)
C16 Re01 O4 94.32(18)
C16 Re01 N1 95.09(19)
C16 Re01 N2 166.89(19)
C14 Re01 O4 174.21(18)
C14 Re01 N1 94.56(19)
C14 Re01 N2 100.18(19)
C14 Re01 C15 88.7(2)
C14 Re01 C16 88.9(2)
O4 K002 C17 23.93(11)
O4 K002 O9 103.32(13)
O4 K002 O10 88.11(13)
O4 K002 C24 82.29(18)
O5 K002 O4 46.33(11)
O5 K002 C17 22.70(12)
O5 K002 O9 118.56(15)
O5 K002 O10 133.83(13)
O5 K002 O7 72.85(14)
O5 K002 O8 99.29(15)
O5 K002 O6 85.41(16)
O5 K002 C24 82.30(19)
C17 K002 C24 78.92(18)
O9 K002 C17 115.40(15)
O9 K002 O10 56.32(17)
O9 K002 C24 156.1(2)
O11 K002 O4 74.57(13)
O11 K002 O5 105.82(16)
O11 K002 C17 88.66(15)
O11 K002 O9 114.5(2)
O11 K002 O10 58.2(2)
O11 K002 O7 120.6(2)
O11 K002 O8 152.97(16)
O11 K002 O6 60.8(2)
O11 K002 C24 43.9(3)
O10 K002 C17 112.03(14)
O10 K002 C24 101.3(2)
O7 K002 O4 118.03(14)
O7 K002 C17 94.27(15)
O7 K002 O9 117.09(19)
O7 K002 O10 153.30(16)
O7 K002 O8 57.9(2)
O7 K002 C24 78.6(3)
O8 K002 O4 131.68(14)
O8 K002 C17 118.12(15)
O8 K002 O9 59.19(18)
O8 K002 O10 109.78(18)
O8 K002 C24 133.0(2)
O6 K002 O4 99.04(14)
O6 K002 C17 89.65(15)
O6 K002 O9 154.83(16)
O6 K002 O10 113.7(2)
O6 K002 O7 59.9(2)
O6 K002 O8 112.4(2)
O6 K002 C24 20.6(2)
Re01 O4 K002 153.36(16)
C17 O4 Re01 113.6(3)
C17 O4 K002 90.4(3)
C17 O5 K002 97.1(3)
C5 N1 Re01 113.2(3)
C5 N1 C1 119.3(4)
C1 N1 Re01 127.4(3)
C6 N2 Re01 102.4(3)
C7 N2 Re01 129.2(3)
C7 N2 C6 116.6(4)
O2 C15 Re01 178.1(5)
O3 C16 Re01 178.0(5)
N2 C6 H6 112.2
N2 C6 C17 107.0(4)
N2 C6 C5 107.3(4)
C17 C6 H6 112.2
C5 C6 H6 112.2
C5 C6 C17 105.6(4)
O1 C14 Re01 179.9(6)
O4 C17 K002 65.7(3)
O4 C17 C6 114.2(4)
O5 C17 K002 60.2(3)
O5 C17 O4 124.6(5)
O5 C17 C6 121.2(5)
C6 C17 K002 170.6(4)
C5 C4 H4 120.4
C5 C4 C3 119.2(5)
C3 C4 H4 120.4
N1 C5 C6 111.5(4)
N1 C5 C4 121.4(5)
C4 C5 C6 127.0(5)
N2 C7 C8 124.6(5)
N2 C7 C12 119.2(5)
C8 C7 C12 116.1(5)
C7 C8 H8 119.4
C9 C8 C7 121.3(5)
C9 C8 H8 119.4
C18 O9 K002 114.9(5)
C29 O9 K002 120.3(5)
C29 O9 C18 112.4(7)
C25 O11 K002 116.2(6)
C26 O11 K002 123.9(6)
C26 O11 C25 111.9(7)
C7 C12 H12 119.5
C11 C12 C7 121.0(5)
C11 C12 H12 119.5
C27 O10 K002 105.5(5)
C28 O10 K002 110.6(5)
C28 O10 C27 111.8(7)
C21 O7 K002 116.4(6)
C21 O7 C22 116.5(8)
C22 O7 K002 116.5(7)
C20 O8 K002 114.0(5)
C19 O8 K002 110.6(5)
C19 O8 C20 112.3(7)
N1 C1 H1 118.8
N1 C1 C2 122.5(5)
C2 C1 H1 118.8
C1 C2 H2 120.9
C3 C2 C1 118.2(5)
C3 C2 H2 120.9
C24 O6 K002 111.4(6)
C24 O6 C23 112.4(8)
C23 O6 K002 109.6(6)
C9 C10 C11 116.7(5)
C9 C10 C13 122.1(6)
C11 C10 C13 121.3(6)
C4 C3 H3 120.4
C2 C3 C4 119.3(5)
C2 C3 H3 120.4
C8 C9 H9 118.8
C10 C9 C8 122.5(6)
C10 C9 H9 118.8
C12 C11 C10 122.4(6)
C12 C11 H11 118.8
C10 C11 H11 118.8
O10 C27 H27A 109.8
O10 C27 H27B 109.8
O10 C27 C26 109.3(7)
H27A C27 H27B 108.3
C26 C27 H27A 109.8
C26 C27 H27B 109.8
K002 C24 H24A 84.7
K002 C24 H24B 157.7
O6 C24 K002 48.0(4)
O6 C24 H24A 109.7
O6 C24 H24B 109.7
O6 C24 C25 109.6(8)
H24A C24 H24B 108.2
C25 C24 K002 81.4(5)
C25 C24 H24A 109.7
C25 C24 H24B 109.7
C10 C13 H13A 109.5
C10 C13 H13B 109.5
C10 C13 H13C 109.5
H13A C13 H13B 109.5
H13A C13 H13C 109.5
H13B C13 H13C 109.5
O8 C20 H20A 110.3
O8 C20 H20B 110.3
O8 C20 C21 106.9(7)
H20A C20 H20B 108.6
C21 C20 H20A 110.3
C21 C20 H20B 110.3
O7 C21 C20 113.1(7)
O7 C21 H21A 109.0
O7 C21 H21B 109.0
C20 C21 H21A 109.0
C20 C21 H21B 109.0
H21A C21 H21B 107.8
O9 C18 H18A 109.5
O9 C18 H18B 109.5
O9 C18 C19 110.8(6)
H18A C18 H18B 108.1
C19 C18 H18A 109.5
C19 C18 H18B 109.5
O11 C25 C24 112.6(7)
O11 C25 H25A 109.1
O11 C25 H25B 109.1
C24 C25 H25A 109.1
C24 C25 H25B 109.1
H25A C25 H25B 107.8
O11 C26 C27 108.7(7)
O11 C26 H26A 109.9
O11 C26 H26B 109.9
C27 C26 H26A 109.9
C27 C26 H26B 109.9
H26A C26 H26B 108.3
O10 C28 H28A 110.2
O10 C28 H28B 110.2
O10 C28 C29 107.5(7)
H28A C28 H28B 108.5
C29 C28 H28A 110.2
C29 C28 H28B 110.2
O9 C29 C28 109.5(7)
O9 C29 H29A 109.8
O9 C29 H29B 109.8
C28 C29 H29A 109.8
C28 C29 H29B 109.8
H29A C29 H29B 108.2
O8 C19 C18 109.8(7)
O8 C19 H19A 109.7
O8 C19 H19B 109.7
C18 C19 H19A 109.7
C18 C19 H19B 109.7
H19A C19 H19B 108.2
O6 C23 H23A 109.2
O6 C23 H23B 109.2
O6 C23 C22 112.2(8)
H23A C23 H23B 107.9
C22 C23 H23A 109.2
C22 C23 H23B 109.2
O7 C22 C23 111.5(9)
O7 C22 H22A 109.3
O7 C22 H22B 109.3
C23 C22 H22A 109.3
C23 C22 H22B 109.3
H22A C22 H22B 108.0

loop_
_geom_bond_atom_site_label_1
_geom_bond_atom_site_label_2
_geom_bond_distance
Re01 O4 2.157(3)
Re01 N1 2.205(4)
Re01 N2 2.130(4)
Re01 C15 1.907(6)
Re01 C16 1.916(5)
Re01 C14 1.904(6)
K002 O4 2.885(4)
K002 O5 2.769(4)
K002 C17 3.165(5)
K002 O9 2.893(5)
K002 O11 2.745(5)
K002 O10 2.985(5)
K002 O7 2.869(6)
K002 O8 2.872(5)
K002 O6 2.818(6)
K002 C24 3.531(9)
O4 C17 1.284(6)
O1 C14 1.158(6)
O3 C16 1.153(6)
O2 C15 1.158(7)
O5 C17 1.231(6)
N1 C5 1.339(6)
N1 C1 1.340(6)
N2 C6 1.468(6)
N2 C7 1.395(7)
C6 H6 1.0000
C6 C17 1.530(7)
C6 C5 1.520(7)
C4 H4 0.9500
C4 C5 1.384(7)
C4 C3 1.386(8)
C7 C8 1.398(7)
C7 C12 1.407(7)
C8 H8 0.9500
C8 C9 1.390(8)
O9 C18 1.404(9)
O9 C29 1.381(10)
O11 C25 1.448(11)
O11 C26 1.315(11)
C12 H12 0.9500
C12 C11 1.382(8)
O10 C27 1.400(10)
O10 C28 1.366(11)
O7 C21 1.378(10)
O7 C22 1.390(11)
O8 C20 1.401(9)
O8 C19 1.393(11)
C1 H1 0.9500
C1 C2 1.386(8)
C2 H2 0.9500
C2 C3 1.386(8)
O6 C24 1.333(11)
O6 C23 1.430(12)
C10 C9 1.369(9)
C10 C11 1.384(9)
C10 C13 1.497(8)
C3 H3 0.9500
C9 H9 0.9500
C11 H11 0.9500
C27 H27A 0.9900
C27 H27B 0.9900
C27 C26 1.537(14)
C24 H24A 0.9900
C24 H24B 0.9900
C24 C25 1.505(15)
C13 H13A 0.9800
C13 H13B 0.9800
C13 H13C 0.9800
C20 H20A 0.9900
C20 H20B 0.9900
C20 C21 1.467(13)
C21 H21A 0.9900
C21 H21B 0.9900
C18 H18A 0.9900
C18 H18B 0.9900
C18 C19 1.478(13)
C25 H25A 0.9900
C25 H25B 0.9900
C26 H26A 0.9900
C26 H26B 0.9900
C28 H28A 0.9900
C28 H28B 0.9900
C28 C29 1.519(13)
C29 H29A 0.9900
C29 H29B 0.9900
C19 H19A 0.9900
C19 H19B 0.9900
C23 H23A 0.9900
C23 H23B 0.9900
C23 C22 1.456(15)
C22 H22A 0.9900
C22 H22B 0.9900

loop_
_geom_torsion_atom_site_label_1
_geom_torsion_atom_site_label_2
_geom_torsion_atom_site_label_3
_geom_torsion_atom_site_label_4
_geom_torsion
Re01 O4 C17 K002 168.1(3)
Re01 O4 C17 O5 -178.7(4)
Re01 O4 C17 C6 -1.6(5)
Re01 N1 C5 C6 4.8(5)
Re01 N1 C5 C4 -176.4(4)
Re01 N1 C1 C2 174.8(4)
Re01 N2 C6 C17 -53.9(4)
Re01 N2 C6 C5 59.0(4)
Re01 N2 C7 C8 -146.9(4)
Re01 N2 C7 C12 36.8(7)
K002 O4 C17 O5 13.2(6)
K002 O4 C17 C6 -169.7(4)
K002 O5 C17 O4 -13.9(6)
K002 O5 C17 C6 169.2(4)
K002 O9 C18 C19 -38.5(8)
K002 O9 C29 C28 35.4(9)
K002 O11 C25 C24 28.4(9)
K002 O11 C26 C27 -36.2(8)
K002 O10 C27 C26 -58.1(7)
K002 O10 C28 C29 61.4(7)
K002 O7 C21 C20 39.3(9)
K002 O7 C22 C23 -30.5(10)
K002 O8 C20 C21 55.4(7)
K002 O8 C19 C18 -59.2(7)
K002 O6 C24 C25 57.7(8)
K002 O6 C23 C22 -58.8(10)
K002 C24 C25 O11 -19.6(6)
N1 C1 C2 C3 0.8(9)
N2 C6 C17 O4 38.5(6)
N2 C6 C17 O5 -144.3(5)
N2 C6 C5 N1 -43.1(5)
N2 C6 C5 C4 138.3(5)
N2 C7 C8 C9 -176.5(5)
N2 C7 C12 C11 177.6(5)
C6 N2 C7 C8 -11.1(7)
C6 N2 C7 C12 172.7(4)
C17 C6 C5 N1 70.8(5)
C17 C6 C5 C4 -107.8(5)
C5 N1 C1 C2 -1.7(8)
C5 C6 C17 O4 -75.6(5)
C5 C6 C17 O5 101.6(6)
C5 C4 C3 C2 -2.4(8)
C7 N2 C6 C17 159.6(4)
C7 N2 C6 C5 -87.5(5)
C7 C8 C9 C10 -0.5(9)
C7 C12 C11 C10 -1.4(9)
C8 C7 C12 C11 1.1(8)
O9 C18 C19 O8 67.4(9)
C12 C7 C8 C9 -0.2(8)
O10 C27 C26 O11 65.7(9)
O10 C28 C29 O9 -65.5(9)
O8 C20 C21 O7 -63.6(9)
C1 N1 C5 C6 -178.2(4)
C1 N1 C5 C4 0.5(7)
C1 C2 C3 C4 1.2(9)
O6 C24 C25 O11 -59.0(11)
O6 C23 C22 O7 61.5(13)
C3 C4 C5 N1 1.5(8)
C3 C4 C5 C6 -180.0(5)
C9 C10 C11 C12 0.7(9)
C11 C10 C9 C8 0.2(9)
C27 O10 C28 C29 178.7(7)
C24 O6 C23 C22 176.7(9)
C13 C10 C9 C8 -179.6(6)
C13 C10 C11 C12 -179.5(6)
C20 O8 C19 C18 172.2(7)
C21 O7 C22 C23 -173.9(8)
C18 O9 C29 C28 175.6(7)
C25 O11 C26 C27 176.3(7)
C26 O11 C25 C24 178.6(7)
C28 O10 C27 C26 -178.4(7)
C29 O9 C18 C19 179.2(7)
C19 O8 C20 C21 -177.8(7)
C23 O6 C24 K002 123.5(8)
C23 O6 C24 C25 -178.8(8)
C22 O7 C21 C20 -177.3(8)
